data_7243092
loop_
_publ_author_name
'Cao, Xian-Ting'
'Wei, Su-Ning'
'Sun, Hao-Tian'
'Li, Meng'
'Zheng, Zuo-Ling'
'Wang, Guannan'

_publ_section_title
;
 Iridium-catalyzed regioselective C--H sulfonamidation of
 1,2,4-thiadiazoles with sulfonyl azides in water
;
_journal_issue 36
_journal_name_full 'RSC Advances'
_journal_page_first 22000
_journal_page_last 22004
_journal_paper_doi 10.1039/D1RA04450H
_journal_volume 11
_journal_year 2021
_chemical_formula_moiety 'C21 H17 N3 O2 S2'
_chemical_formula_sum 'C21 H17 N3 O2 S2'
_chemical_formula_weight 407.49
_space_group_crystal_system triclinic
_space_group_IT_number 2
_space_group_name_Hall '-P 1'
_space_group_name_H-M_alt 'P -1'
_atom_sites_solution_hydrogens geom
_atom_sites_solution_primary direct
_audit_creation_date 2017-12-11
_audit_creation_method
;
Olex2 1.2-beta
(compiled 2016.02.19 svn.r3266 for OlexSys, GUI svn.r5155)
;
_audit_update_record
;
2021-05-05 deposited with the CCDC.	2021-06-14 downloaded from the CCDC.
;
_cell_angle_alpha 92.4680(10)
_cell_angle_beta 98.2970(10)
_cell_angle_gamma 99.7790(10)
_cell_formula_units_Z 2
_cell_length_a 7.46420(10)
_cell_length_b 11.1508(2)
_cell_length_c 11.6693(2)
_cell_measurement_reflns_used 5810
_cell_measurement_temperature 293(14)
_cell_measurement_theta_max 73.7550
_cell_measurement_theta_min 5.3760
_cell_volume 944.85(3)
_computing_cell_refinement 'CrysAlisPro 1.171.39.28b (Rigaku OD, 2015)'
_computing_data_collection 'CrysAlisPro 1.171.39.28b (Rigaku OD, 2015)'
_computing_data_reduction 'CrysAlisPro 1.171.39.28b (Rigaku OD, 2015)'
_computing_molecular_graphics 'Olex2 (Dolomanov et al., 2009)'
_computing_publication_material 'Olex2 (Dolomanov et al., 2009)'
_computing_structure_refinement 'ShelXL (Sheldrick, 2015)'
_computing_structure_solution 'ShelXT (Sheldrick, 2015)'
_diffrn_ambient_environment air
_diffrn_ambient_temperature 293(14)
_diffrn_detector 'CCD plate'
_diffrn_measured_fraction_theta_full 0.996
_diffrn_measured_fraction_theta_max 0.955
_diffrn_measurement_details
;
List of Runs (angles in degrees, time in seconds):

  # Type    Start    End  Width  t~exp~   \w     \q     \k     \f   Frames
#--------------------------------------------------------------------------
  1  \w    -11.00  15.00   0.50    0.50    --    0.00 -38.00 -90.00   52
  2  \w     -8.00  21.00   0.50    0.50    --    0.00 -57.00-150.00   58
  3  \w    -25.00   1.00   0.50    0.50    --    0.00 -38.00   0.00   52
  4  \w    -88.00 -24.00   0.50    0.50    --    0.00 -38.00 -90.00  128
  5  \w    -87.00 -50.00   0.50    0.50    --    0.00 -38.00   0.00   74
  6  \w    -89.00 -28.00   0.50    0.50    --    0.00 -57.00-150.00  122
  7  \w     11.00  44.00   0.50    0.50    --   95.20 -61.00  90.00   66
  8  \w     11.00 115.00   0.50    0.50    --   95.20 -61.00  30.00  208
  9  \w      7.00 108.00   0.50    0.50    --   95.20 -30.00-120.00  202
 10  \w     25.00  56.00   0.50    0.50    --   95.20 -82.00  30.00   62
 11  \w     77.00 127.00   0.50    0.50    --   95.20 -82.00  30.00  100
 12  \w     10.00  98.00   0.50    0.50    --   95.20 -61.00-120.00  176
 13  \w     62.00 127.00   0.50    0.50    --   95.20 -82.00-120.00  130
 14  \w     81.00 185.00   0.50    0.50    --   95.20  15.00   0.00  208
 15  \w     61.00 104.00   0.50    0.50    --   95.20 -61.00  90.00   86
 16  \w      7.00  50.00   0.50    0.50    --   95.20 -82.00-120.00   86
 17  \w     15.00 117.00   0.50    0.50    --   95.20 -82.00 150.00  204
 18  \w      6.00  64.00   0.50    0.50    --   95.20 -30.00 150.00  116
 19  \w     87.00 112.00   0.50    0.50    --   95.20 -82.00 -60.00   50
 20  \w     16.00  41.00   0.50    0.50    --   95.20 -77.00 120.00   50
 21  \w     87.00 112.00   0.50    0.50    --   95.20 -77.00 120.00   50
 22  \w    124.00 149.00   0.50    0.50    --   95.20  30.00 -90.00   50
 23  \w     68.00 104.00   0.50    0.50    --   95.20 -30.00 -30.00   72
;
_diffrn_measurement_device 'four-circle diffractometer'
_diffrn_measurement_device_type 'XtaLAB AFC12 (RINC): Kappa dual home/near'
_diffrn_measurement_method '\w scans'
_diffrn_orient_matrix_type 'CrysAlisPro convention (1999,Acta A55,543-557)'
_diffrn_orient_matrix_UB_11 0.0675510000
_diffrn_orient_matrix_UB_12 -0.1070777000
_diffrn_orient_matrix_UB_13 -0.0581204000
_diffrn_orient_matrix_UB_21 0.0496225000
_diffrn_orient_matrix_UB_22 0.0796106000
_diffrn_orient_matrix_UB_23 -0.0994565000
_diffrn_orient_matrix_UB_31 0.1946878000
_diffrn_orient_matrix_UB_32 0.0441108000
_diffrn_orient_matrix_UB_33 0.0679389000
_diffrn_radiation_monochromator graphite
_diffrn_radiation_probe x-ray
_diffrn_radiation_type CuK\a
_diffrn_radiation_wavelength 1.54184
_diffrn_reflns_av_R_equivalents 0.0441
_diffrn_reflns_av_unetI/netI 0.0420
_diffrn_reflns_Laue_measured_fraction_full 0.996
_diffrn_reflns_Laue_measured_fraction_max 0.955
_diffrn_reflns_limit_h_max 9
_diffrn_reflns_limit_h_min -6
_diffrn_reflns_limit_k_max 13
_diffrn_reflns_limit_k_min -12
_diffrn_reflns_limit_l_max 14
_diffrn_reflns_limit_l_min -14
_diffrn_reflns_number 8588
_diffrn_reflns_point_group_measured_fraction_full 0.996
_diffrn_reflns_point_group_measured_fraction_max 0.955
_diffrn_reflns_theta_full 67.684
_diffrn_reflns_theta_max 74.257
_diffrn_reflns_theta_min 3.837
_diffrn_source 'fine-focus sealed X-ray tube'
_diffrn_source_type 'Enhance (Cu) X-ray Source'
_exptl_absorpt_coefficient_mu 2.745
_exptl_absorpt_correction_T_max 1.00000
_exptl_absorpt_correction_T_min 0.22538
_exptl_absorpt_correction_type multi-scan
_exptl_absorpt_process_details
;
CrysAlisPro 1.171.39.28b (Rigaku Oxford Diffraction, 2015)
Empirical absorption correction using spherical harmonics,
 implemented in SCALE3 ABSPACK scaling algorithm.
;
_exptl_crystal_colour colourless
_exptl_crystal_colour_primary colourless
_exptl_crystal_density_diffrn 1.432
_exptl_crystal_description block
_exptl_crystal_F_000 424
_refine_diff_density_max 0.233
_refine_diff_density_min -0.280
_refine_diff_density_rms 0.052
_refine_ls_extinction_coef 0.0061(8)
_refine_ls_extinction_expression Fc^*^=kFc[1+0.001xFc^2^\l^3^/sin(2\q)]^-1/4^
_refine_ls_extinction_method 'SHELXL-2014/7 (Sheldrick 2014'
_refine_ls_goodness_of_fit_ref 1.037
_refine_ls_hydrogen_treatment constr
_refine_ls_matrix_type full
_refine_ls_number_parameters 255
_refine_ls_number_reflns 3682
_refine_ls_number_restraints 0
_refine_ls_restrained_S_all 1.037
_refine_ls_R_factor_all 0.0520
_refine_ls_R_factor_gt 0.0464
_refine_ls_shift/su_max 0.001
_refine_ls_shift/su_mean 0.000
_refine_ls_structure_factor_coef Fsqd
_refine_ls_weighting_details 'w=1/[\s^2^(Fo^2^)+(0.0771P)^2^+0.1888P] where P=(Fo^2^+2Fc^2^)/3'
_refine_ls_weighting_scheme calc
_refine_ls_wR_factor_gt 0.1285
_refine_ls_wR_factor_ref 0.1330
_reflns_Friedel_coverage 0.000
_reflns_number_gt 3189
_reflns_number_total 3682
_reflns_threshold_expression 'I > 2\s(I)'
_cod_data_source_file d1ra04450h2.cif
_cod_data_source_block xj-1
_cod_database_code 7243092
_shelx_space_group_comment
;
The symmetry employed for this shelxl refinement is uniquely defined
by the following loop, which should always be used as a source of
symmetry information in preference to the above space-group names.
They are only intended as comments.
;
_reflns_odcompleteness_completeness 99.67
_reflns_odcompleteness_iscentric 1
_reflns_odcompleteness_theta 66.97
_olex2_refinement_description
;
1. Fixed Uiso
 At 1.2 times of:
  All C(H) groups, All N(H) groups
 At 1.5 times of:
  All C(H,H,H) groups
2.a Aromatic/amide H refined with riding coordinates:
 N1(H1), C7(H7), C8(H8), C9(H9), C10(H10), C11(H11), C12(H12), C13(H13),
 C14(H14), C15(H15), C17(H17), C18(H18), C20(H20), C21(H21)
2.b Idealised Me refined as rotating group:
 C22(H22A,H22B,H22C)
;
_shelx_shelxl_version_number 2014/7
_olex2_submission_special_instructions 'No special instructions were received'
_oxdiff_exptl_absorpt_empirical_details
;
Empirical correction (ABSPACK) includes:
- Absorption correction using spherical harmonics
- Frame scaling
;
_oxdiff_exptl_absorpt_empirical_full_max 6.830
_oxdiff_exptl_absorpt_empirical_full_min 0.394

loop_
_space_group_symop_operation_xyz
'x, y, z'
'-x, -y, -z'

loop_
_atom_site_label
_atom_site_type_symbol
_atom_site_fract_x
_atom_site_fract_y
_atom_site_fract_z
_atom_site_U_iso_or_equiv
_atom_site_adp_type
_atom_site_occupancy
_atom_site_site_symmetry_order
_atom_site_calc_flag
_atom_site_refinement_flags_posn
_atom_site_refinement_flags_adp
_atom_site_refinement_flags_occupancy
_atom_site_disorder_assembly
_atom_site_disorder_group
S1 S 0.41710(7) 0.02359(4) 0.70549(5) 0.04949(18) Uani 1 1 d . . . . .
S2 S 0.64415(9) 0.34186(5) 0.38030(5) 0.0607(2) Uani 1 1 d . . . . .
O1 O 0.3365(2) -0.03576(14) 0.59436(15) 0.0643(5) Uani 1 1 d . . . . .
O2 O 0.3075(2) 0.02756(16) 0.79600(16) 0.0650(4) Uani 1 1 d . . . . .
N1 N 0.5009(3) 0.16151(15) 0.67745(15) 0.0506(4) Uani 1 1 d . . . . .
H1 H 0.5088 0.1719 0.6056 0.061 Uiso 1 1 calc R . . . .
N2 N 0.7359(2) 0.49668(14) 0.55072(14) 0.0436(4) Uani 1 1 d . . . . .
N3 N 0.5922(3) 0.29673(15) 0.50546(15) 0.0535(4) Uani 1 1 d . . . . .
C1 C 0.5623(3) 0.26599(17) 0.75340(17) 0.0437(4) Uani 1 1 d . . . . .
C2 C 0.6303(3) 0.37697(17) 0.70770(17) 0.0425(4) Uani 1 1 d . . . . .
C3 C 0.6505(3) 0.38822(16) 0.58521(17) 0.0419(4) Uani 1 1 d . . . . .
C4 C 0.7435(3) 0.48556(16) 0.43975(17) 0.0431(4) Uani 1 1 d . . . . .
C6 C 0.8269(3) 0.58410(17) 0.37390(17) 0.0433(4) Uani 1 1 d . . . . .
C7 C 0.8944(4) 0.6985(2) 0.4293(2) 0.0609(6) Uani 1 1 d . . . . .
H7 H 0.8870 0.7120 0.5076 0.073 Uiso 1 1 calc R . . . .
C8 C 0.9723(4) 0.7924(2) 0.3693(2) 0.0684(7) Uani 1 1 d . . . . .
H8 H 1.0181 0.8688 0.4074 0.082 Uiso 1 1 calc R . . . .
C9 C 0.9826(3) 0.7737(2) 0.2534(2) 0.0595(6) Uani 1 1 d . . . . .
H9 H 1.0330 0.8375 0.2126 0.071 Uiso 1 1 calc R . . . .
C10 C 0.9187(3) 0.6613(2) 0.1989(2) 0.0634(6) Uani 1 1 d . . . . .
H10 H 0.9277 0.6483 0.1209 0.076 Uiso 1 1 calc R . . . .
C11 C 0.8404(3) 0.5659(2) 0.2575(2) 0.0568(5) Uani 1 1 d . . . . .
H11 H 0.7967 0.4896 0.2189 0.068 Uiso 1 1 calc R . . . .
C12 C 0.6847(3) 0.4814(2) 0.78346(19) 0.0532(5) Uani 1 1 d . . . . .
H12 H 0.7277 0.5552 0.7540 0.064 Uiso 1 1 calc R . . . .
C13 C 0.6766(4) 0.4786(2) 0.9000(2) 0.0644(6) Uani 1 1 d . . . . .
H13 H 0.7125 0.5495 0.9487 0.077 Uiso 1 1 calc R . . . .
C14 C 0.6139(4) 0.3684(2) 0.9439(2) 0.0640(6) Uani 1 1 d . . . . .
H14 H 0.6101 0.3652 1.0230 0.077 Uiso 1 1 calc R . . . .
C15 C 0.5574(3) 0.2637(2) 0.87219(19) 0.0558(5) Uani 1 1 d . . . . .
H15 H 0.5154 0.1907 0.9032 0.067 Uiso 1 1 calc R . . . .
C16 C 0.6058(3) -0.04454(17) 0.75864(17) 0.0443(4) Uani 1 1 d . . . . .
C17 C 0.7228(3) -0.07423(19) 0.68449(18) 0.0499(5) Uani 1 1 d . . . . .
H17 H 0.7023 -0.0582 0.6066 0.060 Uiso 1 1 calc R . . . .
C18 C 0.8707(3) -0.1280(2) 0.7272(2) 0.0543(5) Uani 1 1 d . . . . .
H18 H 0.9507 -0.1465 0.6776 0.065 Uiso 1 1 calc R . . . .
C19 C 0.9015(3) -0.15472(19) 0.8423(2) 0.0549(5) Uani 1 1 d . . . . .
C20 C 0.7828(4) -0.1249(3) 0.9145(2) 0.0699(7) Uani 1 1 d . . . . .
H20 H 0.8021 -0.1420 0.9921 0.084 Uiso 1 1 calc R . . . .
C21 C 0.6352(4) -0.0699(2) 0.8739(2) 0.0640(6) Uani 1 1 d . . . . .
H21 H 0.5566 -0.0501 0.9239 0.077 Uiso 1 1 calc R . . . .
C22 C 1.0612(4) -0.2150(3) 0.8873(3) 0.0777(8) Uani 1 1 d . . . . .
H22A H 1.0254 -0.3019 0.8741 0.117 Uiso 1 1 calc GR . . . .
H22B H 1.0969 -0.1940 0.9690 0.117 Uiso 1 1 calc GR . . . .
H22C H 1.1629 -0.1876 0.8475 0.117 Uiso 1 1 calc GR . . . .

loop_
_atom_site_aniso_label
_atom_site_aniso_U_11
_atom_site_aniso_U_22
_atom_site_aniso_U_33
_atom_site_aniso_U_23
_atom_site_aniso_U_13
_atom_site_aniso_U_12
S1 0.0484(3) 0.0421(3) 0.0569(3) 0.0141(2) 0.0050(2) 0.0051(2)
S2 0.0915(5) 0.0392(3) 0.0472(3) 0.0002(2) 0.0123(3) -0.0011(2)
O1 0.0656(10) 0.0494(8) 0.0670(10) 0.0107(7) -0.0127(8) -0.0024(7)
O2 0.0534(9) 0.0661(10) 0.0828(12) 0.0252(8) 0.0246(8) 0.0141(7)
N1 0.0658(11) 0.0388(8) 0.0457(9) 0.0097(7) 0.0051(8) 0.0065(7)
N2 0.0443(9) 0.0371(8) 0.0488(9) 0.0045(6) 0.0043(7) 0.0074(6)
N3 0.0725(12) 0.0367(8) 0.0486(10) 0.0031(7) 0.0084(8) 0.0028(8)
C1 0.0415(10) 0.0437(9) 0.0477(10) 0.0076(8) 0.0042(8) 0.0141(8)
C2 0.0409(10) 0.0414(9) 0.0458(10) 0.0043(8) 0.0027(8) 0.0120(7)
C3 0.0432(10) 0.0346(8) 0.0482(10) 0.0035(7) 0.0025(8) 0.0113(7)
C4 0.0446(10) 0.0370(9) 0.0487(10) 0.0049(8) 0.0049(8) 0.0111(7)
C6 0.0384(9) 0.0416(9) 0.0506(11) 0.0077(8) 0.0044(8) 0.0101(7)
C7 0.0774(16) 0.0459(11) 0.0576(13) 0.0008(10) 0.0162(11) 0.0018(10)
C8 0.0799(17) 0.0435(11) 0.0791(17) 0.0052(11) 0.0189(14) -0.0027(11)
C9 0.0500(12) 0.0582(13) 0.0706(15) 0.0217(11) 0.0103(11) 0.0050(10)
C10 0.0632(14) 0.0715(15) 0.0535(13) 0.0133(11) 0.0105(11) 0.0028(11)
C11 0.0603(13) 0.0532(12) 0.0536(12) 0.0022(9) 0.0081(10) 0.0011(10)
C12 0.0571(13) 0.0464(11) 0.0544(12) -0.0018(9) 0.0040(10) 0.0096(9)
C13 0.0721(15) 0.0638(14) 0.0546(13) -0.0117(11) 0.0037(11) 0.0136(12)
C14 0.0722(15) 0.0783(16) 0.0441(11) 0.0022(11) 0.0081(11) 0.0217(13)
C15 0.0614(13) 0.0596(12) 0.0493(11) 0.0130(10) 0.0081(10) 0.0167(10)
C16 0.0479(10) 0.0386(9) 0.0462(10) 0.0083(8) 0.0068(8) 0.0060(8)
C17 0.0549(12) 0.0512(11) 0.0407(10) 0.0023(8) 0.0057(9) 0.0031(9)
C18 0.0536(12) 0.0537(11) 0.0562(12) -0.0015(9) 0.0131(10) 0.0082(9)
C19 0.0539(12) 0.0474(11) 0.0645(13) 0.0135(9) 0.0080(10) 0.0103(9)
C20 0.0789(17) 0.0893(18) 0.0525(13) 0.0301(12) 0.0161(12) 0.0350(14)
C21 0.0779(16) 0.0770(16) 0.0506(12) 0.0229(11) 0.0235(11) 0.0358(13)
C22 0.0653(16) 0.0740(16) 0.100(2) 0.0330(15) 0.0110(14) 0.0238(13)

loop_
_atom_type_symbol
_atom_type_description
_atom_type_scat_dispersion_real
_atom_type_scat_dispersion_imag
_atom_type_scat_source
C C 0.0180 0.0090 'International Tables Vol C Tables 4.2.6.8 and 6.1.1.4'
H H 0.0000 0.0000 'International Tables Vol C Tables 4.2.6.8 and 6.1.1.4'
N N 0.0310 0.0180 'International Tables Vol C Tables 4.2.6.8 and 6.1.1.4'
O O 0.0490 0.0320 'International Tables Vol C Tables 4.2.6.8 and 6.1.1.4'
S S 0.3330 0.5570 'International Tables Vol C Tables 4.2.6.8 and 6.1.1.4'

loop_
_geom_angle_atom_site_label_1
_geom_angle_atom_site_label_2
_geom_angle_atom_site_label_3
_geom_angle
_geom_angle_site_symmetry_1
_geom_angle_site_symmetry_3
_geom_angle_publ_flag
O1 S1 N1 104.38(9) . . ?
O1 S1 C16 107.94(10) . . ?
O2 S1 O1 120.00(11) . . ?
O2 S1 N1 109.72(10) . . ?
O2 S1 C16 107.45(10) . . ?
N1 S1 C16 106.63(9) . . ?
N3 S2 C4 92.34(9) . . ?
S1 N1 H1 115.3 . . ?
C1 N1 S1 129.36(15) . . ?
C1 N1 H1 115.3 . . ?
C4 N2 C3 109.45(16) . . ?
C3 N3 S2 108.76(14) . . ?
N1 C1 C2 118.82(18) . . ?
C15 C1 N1 122.04(19) . . ?
C15 C1 C2 119.14(19) . . ?
C1 C2 C3 123.60(17) . . ?
C12 C2 C1 118.34(19) . . ?
C12 C2 C3 118.05(18) . . ?
N2 C3 C2 119.61(17) . . ?
N3 C3 N2 117.77(18) . . ?
N3 C3 C2 122.60(17) . . ?
N2 C4 S2 111.68(14) . . ?
N2 C4 C6 124.09(18) . . ?
C6 C4 S2 124.23(15) . . ?
C7 C6 C4 119.37(19) . . ?
C7 C6 C11 118.7(2) . . ?
C11 C6 C4 121.91(19) . . ?
C6 C7 H7 119.8 . . ?
C8 C7 C6 120.5(2) . . ?
C8 C7 H7 119.8 . . ?
C7 C8 H8 119.9 . . ?
C9 C8 C7 120.3(2) . . ?
C9 C8 H8 119.9 . . ?
C8 C9 H9 120.2 . . ?
C10 C9 C8 119.5(2) . . ?
C10 C9 H9 120.2 . . ?
C9 C10 H10 119.5 . . ?
C9 C10 C11 121.1(2) . . ?
C11 C10 H10 119.5 . . ?
C6 C11 H11 120.0 . . ?
C10 C11 C6 119.9(2) . . ?
C10 C11 H11 120.0 . . ?
C2 C12 H12 119.0 . . ?
C13 C12 C2 122.1(2) . . ?
C13 C12 H12 119.0 . . ?
C12 C13 H13 120.6 . . ?
C12 C13 C14 118.9(2) . . ?
C14 C13 H13 120.6 . . ?
C13 C14 H14 119.5 . . ?
C15 C14 C13 120.9(2) . . ?
C15 C14 H14 119.5 . . ?
C1 C15 H15 119.7 . . ?
C14 C15 C1 120.6(2) . . ?
C14 C15 H15 119.7 . . ?
C17 C16 S1 119.94(15) . . ?
C21 C16 S1 119.95(17) . . ?
C21 C16 C17 120.10(19) . . ?
C16 C17 H17 120.3 . . ?
C16 C17 C18 119.47(19) . . ?
C18 C17 H17 120.3 . . ?
C17 C18 H18 119.4 . . ?
C19 C18 C17 121.1(2) . . ?
C19 C18 H18 119.4 . . ?
C18 C19 C22 120.7(2) . . ?
C20 C19 C18 118.4(2) . . ?
C20 C19 C22 121.0(2) . . ?
C19 C20 H20 119.3 . . ?
C19 C20 C21 121.4(2) . . ?
C21 C20 H20 119.3 . . ?
C16 C21 C20 119.5(2) . . ?
C16 C21 H21 120.3 . . ?
C20 C21 H21 120.3 . . ?
C19 C22 H22A 109.5 . . ?
C19 C22 H22B 109.5 . . ?
C19 C22 H22C 109.5 . . ?
H22A C22 H22B 109.5 . . ?
H22A C22 H22C 109.5 . . ?
H22B C22 H22C 109.5 . . ?

loop_
_geom_bond_atom_site_label_1
_geom_bond_atom_site_label_2
_geom_bond_distance
_geom_bond_site_symmetry_2
_geom_bond_publ_flag
S1 O1 1.4308(17) . ?
S1 O2 1.4298(17) . ?
S1 N1 1.6246(17) . ?
S1 C16 1.760(2) . ?
S2 N3 1.6423(19) . ?
S2 C4 1.7179(19) . ?
N1 H1 0.8600 . ?
N1 C1 1.402(3) . ?
N2 C3 1.373(2) . ?
N2 C4 1.306(2) . ?
N3 C3 1.322(3) . ?
C1 C2 1.412(3) . ?
C1 C15 1.393(3) . ?
C2 C3 1.467(3) . ?
C2 C12 1.396(3) . ?
C4 C6 1.471(3) . ?
C6 C7 1.384(3) . ?
C6 C11 1.385(3) . ?
C7 H7 0.9300 . ?
C7 C8 1.378(3) . ?
C8 H8 0.9300 . ?
C8 C9 1.375(4) . ?
C9 H9 0.9300 . ?
C9 C10 1.357(4) . ?
C10 H10 0.9300 . ?
C10 C11 1.381(3) . ?
C11 H11 0.9300 . ?
C12 H12 0.9300 . ?
C12 C13 1.371(3) . ?
C13 H13 0.9300 . ?
C13 C14 1.386(4) . ?
C14 H14 0.9300 . ?
C14 C15 1.374(3) . ?
C15 H15 0.9300 . ?
C16 C17 1.383(3) . ?
C16 C21 1.380(3) . ?
C17 H17 0.9300 . ?
C17 C18 1.385(3) . ?
C18 H18 0.9300 . ?
C18 C19 1.384(3) . ?
C19 C20 1.377(3) . ?
C19 C22 1.507(3) . ?
C20 H20 0.9300 . ?
C20 C21 1.385(3) . ?
C21 H21 0.9300 . ?
C22 H22A 0.9600 . ?
C22 H22B 0.9600 . ?
C22 H22C 0.9600 . ?

loop_
_geom_torsion_atom_site_label_1
_geom_torsion_atom_site_label_2
_geom_torsion_atom_site_label_3
_geom_torsion_atom_site_label_4
_geom_torsion
_geom_torsion_site_symmetry_1
_geom_torsion_site_symmetry_2
_geom_torsion_site_symmetry_3
_geom_torsion_site_symmetry_4
_geom_torsion_publ_flag
S1 N1 C1 C2 179.99(14) . . . . ?
S1 N1 C1 C15 -0.3(3) . . . . ?
S1 C16 C17 C18 -179.88(15) . . . . ?
S1 C16 C21 C20 179.2(2) . . . . ?
S2 N3 C3 N2 0.6(2) . . . . ?
S2 N3 C3 C2 -178.19(15) . . . . ?
S2 C4 C6 C7 176.54(17) . . . . ?
S2 C4 C6 C11 -3.5(3) . . . . ?
O1 S1 N1 C1 165.80(18) . . . . ?
O1 S1 C16 C17 41.09(19) . . . . ?
O1 S1 C16 C21 -137.98(19) . . . . ?
O2 S1 N1 C1 36.0(2) . . . . ?
O2 S1 C16 C17 171.85(16) . . . . ?
O2 S1 C16 C21 -7.2(2) . . . . ?
N1 S1 C16 C17 -70.57(18) . . . . ?
N1 S1 C16 C21 110.4(2) . . . . ?
N1 C1 C2 C3 -3.6(3) . . . . ?
N1 C1 C2 C12 177.67(17) . . . . ?
N1 C1 C15 C14 -178.3(2) . . . . ?
N2 C4 C6 C7 -3.4(3) . . . . ?
N2 C4 C6 C11 176.51(19) . . . . ?
N3 S2 C4 N2 0.01(15) . . . . ?
N3 S2 C4 C6 -179.96(16) . . . . ?
C1 C2 C3 N2 -173.06(17) . . . . ?
C1 C2 C3 N3 5.7(3) . . . . ?
C1 C2 C12 C13 1.1(3) . . . . ?
C2 C1 C15 C14 1.4(3) . . . . ?
C2 C12 C13 C14 0.6(4) . . . . ?
C3 N2 C4 S2 0.3(2) . . . . ?
C3 N2 C4 C6 -179.73(16) . . . . ?
C3 C2 C12 C13 -177.8(2) . . . . ?
C4 S2 N3 C3 -0.33(16) . . . . ?
C4 N2 C3 N3 -0.6(2) . . . . ?
C4 N2 C3 C2 178.22(16) . . . . ?
C4 C6 C7 C8 -179.7(2) . . . . ?
C4 C6 C11 C10 179.57(19) . . . . ?
C6 C7 C8 C9 0.5(4) . . . . ?
C7 C6 C11 C10 -0.5(3) . . . . ?
C7 C8 C9 C10 -1.3(4) . . . . ?
C8 C9 C10 C11 1.2(4) . . . . ?
C9 C10 C11 C6 -0.3(4) . . . . ?
C11 C6 C7 C8 0.4(4) . . . . ?
C12 C2 C3 N2 5.7(3) . . . . ?
C12 C2 C3 N3 -175.56(19) . . . . ?
C12 C13 C14 C15 -1.2(4) . . . . ?
C13 C14 C15 C1 0.2(4) . . . . ?
C15 C1 C2 C3 176.70(18) . . . . ?
C15 C1 C2 C12 -2.0(3) . . . . ?
C16 S1 N1 C1 -80.1(2) . . . . ?
C16 C17 C18 C19 1.2(3) . . . . ?
C17 C16 C21 C20 0.1(4) . . . . ?
C17 C18 C19 C20 -0.9(3) . . . . ?
C17 C18 C19 C22 179.0(2) . . . . ?
C18 C19 C20 C21 0.2(4) . . . . ?
C19 C20 C21 C16 0.2(4) . . . . ?
C21 C16 C17 C18 -0.8(3) . . . . ?
C22 C19 C20 C21 -179.7(3) . . . . ?
